data_4079561
loop_
_publ_author_name
'Hirotsu, Masakazu'
'Santo, Kiyokazu'
'Hashimoto, Hideki'
'Kinoshita, Isamu'

_publ_section_title
;
 Carbon- and Sulfur-Bridged Diiron Carbonyl Complexes Containing
 N,C,S-Tridentate Ligands Derived from Functionalized Dibenzothiophenes:
 Mimics of the [FeFe]-Hydrogenase Active Site
;
_journal_issue 21
_journal_name_full Organometallics
_journal_page_first 7548
_journal_paper_doi 10.1021/om300826y
_journal_volume 31
_journal_year 2012
_chemical_absolute_configuration syn
_chemical_formula_moiety 'C26 H17 Fe2 N O5 S'
_chemical_formula_sum 'C26 H17 Fe2 N O5 S'
_chemical_formula_weight 567.17
_chemical_name_systematic
; 
 ? 
;
_space_group_IT_number 146
_symmetry_cell_setting trigonal
_symmetry_Int_Tables_number 146
_symmetry_space_group_name_Hall 'R 3'
_symmetry_space_group_name_H-M 'R 3 :H'
_atom_sites_solution_hydrogens geom
_atom_sites_solution_primary direct
_atom_sites_solution_secondary difmap
_audit_creation_method SHELXL-97
_cell_angle_alpha 90.00
_cell_angle_beta 90.00
_cell_angle_gamma 120.00
_cell_formula_units_Z 18
_cell_length_a 39.0863(6)
_cell_length_b 39.0863(6)
_cell_length_c 8.56120(10)
_cell_measurement_reflns_used 9717
_cell_measurement_temperature 133
_cell_measurement_theta_max 27.4778
_cell_measurement_theta_min 4.1112
_cell_volume 11327.0(3)
_computing_cell_refinement 'CrystalClear (Rigaku, 2007)'
_computing_data_collection 'CrystalClear (Rigaku, 2007)'
_computing_molecular_graphics 'Ortep-3 for Windows (Farrugia, 1997)'
_computing_publication_material 'WinGX (Farrugia, 1999)'
_computing_structure_refinement 'SHELXL-97 (Sheldrick, 1997)'
_computing_structure_solution 'SIR97 (Altomare <i>et al.</i>,  1999)'
_diffrn_ambient_temperature 133
_diffrn_detector_area_resol_mean 14.6306
_diffrn_measured_fraction_theta_full 0.989
_diffrn_measured_fraction_theta_max 0.989
_diffrn_measurement_device_type 'Rigaku/MSC Mercury CCD'
_diffrn_measurement_method '\w or \f'
_diffrn_radiation_monochromator graphite
_diffrn_radiation_source 'Rotating Anode'
_diffrn_radiation_type MoK\a
_diffrn_radiation_wavelength 0.7107
_diffrn_reflns_av_R_equivalents 0.0205
_diffrn_reflns_av_sigmaI/netI 0.0265
_diffrn_reflns_limit_h_max 50
_diffrn_reflns_limit_h_min -45
_diffrn_reflns_limit_k_max 32
_diffrn_reflns_limit_k_min -50
_diffrn_reflns_limit_l_max 9
_diffrn_reflns_limit_l_min -11
_diffrn_reflns_number 27866
_diffrn_reflns_theta_full 27.48
_diffrn_reflns_theta_max 27.48
_diffrn_reflns_theta_min 4.11
_exptl_absorpt_coefficient_mu 1.272
_exptl_absorpt_correction_T_max 0.8728
_exptl_absorpt_correction_T_min 0.6504
_exptl_absorpt_correction_type multi-scan
_exptl_absorpt_process_details '(Jacobson, 1998)'
_exptl_crystal_colour Purple
_exptl_crystal_density_diffrn 1.497
_exptl_crystal_density_method 'not measured'
_exptl_crystal_description Prism
_exptl_crystal_F_000 5184
_exptl_crystal_size_max 0.37
_exptl_crystal_size_mid 0.17
_exptl_crystal_size_min 0.11
_refine_diff_density_max 1.824
_refine_diff_density_min -0.372
_refine_diff_density_rms 0.113
_refine_ls_abs_structure_details 'Flack H D (1983), Acta Cryst. A39, 876-881'
_refine_ls_abs_structure_Flack -0.012(17)
_refine_ls_extinction_method none
_refine_ls_goodness_of_fit_ref 1.142
_refine_ls_hydrogen_treatment constr
_refine_ls_matrix_type full
_refine_ls_number_parameters 631
_refine_ls_number_reflns 9635
_refine_ls_number_restraints 1
_refine_ls_restrained_S_all 1.142
_refine_ls_R_factor_all 0.0429
_refine_ls_R_factor_gt 0.0414
_refine_ls_shift/su_max 0.001
_refine_ls_shift/su_mean 0.000
_refine_ls_structure_factor_coef Fsqd
_refine_ls_weighting_details 'calc w=1/[\s^2^(Fo^2^)+(0.0874P)^2^+44.0632P] where P=(Fo^2^+2Fc^2^)/3'
_refine_ls_weighting_scheme calc
_refine_ls_wR_factor_gt 0.1434
_refine_ls_wR_factor_ref 0.1452
_reflns_number_gt 9297
_reflns_number_total 9635
_reflns_threshold_expression >2sigma(I)
_cod_data_source_file om300826y_si_002.cif
_cod_data_source_block 4
_cod_depositor_comments
;
The following automatic conversions were performed:

'_exptl_absorpt_correction_type' value 'Multi-scan' changed to
'multi-scan' according to
/home/saulius/struct/CIF-dictionaries/cif_core.dic dictionary named
'cif_core.dic' version 2.4.2 from 2011-04-26.

Automatic conversion script
Id: cif_fix_values 1891 2012-01-12 08:04:46Z andrius 
;
_cod_original_sg_symbol_Hall R3
_cod_original_sg_symbol_H-M R3
_cod_database_code 4079561

loop_
_symmetry_equiv_pos_as_xyz
'x, y, z'
'-y, x-y, z'
'-x+y, -x, z'
'x+2/3, y+1/3, z+1/3'
'-y+2/3, x-y+1/3, z+1/3'
'-x+y+2/3, -x+1/3, z+1/3'
'x+1/3, y+2/3, z+2/3'
'-y+1/3, x-y+2/3, z+2/3'
'-x+y+1/3, -x+2/3, z+2/3'

loop_
_atom_site_label
_atom_site_type_symbol
_atom_site_fract_x
_atom_site_fract_y
_atom_site_fract_z
_atom_site_U_iso_or_equiv
_atom_site_adp_type
_atom_site_occupancy
_atom_site_symmetry_multiplicity
_atom_site_calc_flag
_atom_site_refinement_flags
C1 C -0.22702(14) 0.00250(15) -0.3540(7) 0.0229(10) Uani 1 1 d .
C2 C -0.25166(15) -0.03486(15) -0.4196(7) 0.0269(11) Uani 1 1 d .
H2 H -0.2499 -0.0393 -0.5277 0.032 Uiso 1 1 calc R
C3 C -0.27867(16) -0.06538(15) -0.3252(8) 0.0314(12) Uani 1 1 d .
H3 H -0.2952 -0.0909 -0.3682 0.038 Uiso 1 1 calc R
C4 C -0.28131(16) -0.05860(16) -0.1700(8) 0.0307(12) Uani 1 1 d .
H4 H -0.3002 -0.0794 -0.1063 0.037 Uiso 1 1 calc R
C5 C -0.25693(15) -0.02206(15) -0.1049(7) 0.0243(10) Uani 1 1 d .
H5 H -0.2594 -0.0182 0.0032 0.029 Uiso 1 1 calc R
C6 C -0.22838(14) 0.00979(14) -0.1946(6) 0.0208(10) Uani 1 1 d .
C7 C -0.15926(14) 0.06920(14) -0.1681(6) 0.0200(9) Uani 1 1 d .
C8 C -0.20008(14) 0.04773(15) -0.1216(6) 0.0213(10) Uani 1 1 d .
C9 C -0.21038(15) 0.05849(16) 0.0236(6) 0.0245(10) Uani 1 1 d .
H9 H -0.2375 0.0462 0.0516 0.029 Uiso 1 1 calc R
C10 C -0.18284(16) 0.08572(16) 0.1241(7) 0.0256(10) Uani 1 1 d .
H10 H -0.1909 0.0921 0.2191 0.031 Uiso 1 1 calc R
C11 C -0.14273(16) 0.10401(15) 0.0852(7) 0.0259(11) Uani 1 1 d .
H11 H -0.1234 0.1218 0.1567 0.031 Uiso 1 1 calc R
C12 C -0.13119(15) 0.09634(15) -0.0566(6) 0.0222(10) Uani 1 1 d .
C13 C -0.09135(15) 0.11739(15) -0.1152(7) 0.0235(10) Uani 1 1 d .
H13 H -0.0700 0.1357 -0.0519 0.028 Uiso 1 1 calc R
C14 C -0.13235(15) 0.02671(15) -0.3249(7) 0.0252(10) Uani 1 1 d .
C15 C -0.10944(15) 0.07933(14) -0.5575(7) 0.0232(10) Uani 1 1 d .
C16 C -0.13963(15) 0.12587(15) -0.4521(6) 0.0233(10) Uani 1 1 d .
C17 C -0.22286(16) 0.09715(15) -0.4040(7) 0.0280(11) Uani 1 1 d .
C18 C -0.16793(14) 0.13708(15) -0.2031(7) 0.0234(10) Uani 1 1 d .
C19 C -0.04674(14) 0.13175(14) -0.3332(7) 0.0245(10) Uani 1 1 d .
H19 H -0.0513 0.1395 -0.4392 0.029 Uiso 1 1 calc R
C20 C -0.01643(16) 0.16987(16) -0.2525(8) 0.0355(13) Uani 1 1 d .
H20A H -0.0278 0.1870 -0.2366 0.053 Uiso 1 1 calc R
H20B H 0.0072 0.1835 -0.3179 0.053 Uiso 1 1 calc R
H20C H -0.0093 0.1635 -0.1512 0.053 Uiso 1 1 calc R
C21 C -0.02959(14) 0.10507(14) -0.3587(7) 0.0235(10) Uani 1 1 d .
C22 C -0.03360(17) 0.07701(16) -0.2492(7) 0.0303(11) Uani 1 1 d .
H22 H -0.0492 0.0724 -0.1581 0.036 Uiso 1 1 calc R
C23 C -0.01417(18) 0.05565(18) -0.2762(9) 0.0368(14) Uani 1 1 d .
H23 H -0.0168 0.0363 -0.2025 0.044 Uiso 1 1 calc R
C24 C 0.00900(16) 0.06219(17) -0.4093(9) 0.0355(14) Uani 1 1 d .
H24 H 0.0224 0.0478 -0.4248 0.043 Uiso 1 1 calc R
C25 C 0.01225(16) 0.08971(17) -0.5181(8) 0.0339(13) Uani 1 1 d .
H25 H 0.0276 0.0942 -0.6097 0.041 Uiso 1 1 calc R
C26 C -0.00717(16) 0.11092(16) -0.4924(7) 0.0282(11) Uani 1 1 d .
H26 H -0.0050 0.1297 -0.5678 0.034 Uiso 1 1 calc R
C27 C -0.22708(14) -0.22093(14) 0.2140(7) 0.0235(10) Uani 1 1 d .
C28 C -0.21320(16) -0.24331(15) 0.2892(7) 0.0300(12) Uani 1 1 d .
H28 H -0.2045 -0.2379 0.3945 0.036 Uiso 1 1 calc R
C29 C -0.21232(17) -0.27389(16) 0.2069(8) 0.0345(13) Uani 1 1 d .
H29 H -0.2026 -0.2891 0.2560 0.041 Uiso 1 1 calc R
C30 C -0.22563(16) -0.28192(16) 0.0545(8) 0.0306(12) Uani 1 1 d .
H30 H -0.2255 -0.3030 -0.0002 0.037 Uiso 1 1 calc R
C31 C -0.23924(14) -0.25924(15) -0.0192(7) 0.0260(11) Uani 1 1 d .
H31 H -0.2479 -0.2647 -0.1246 0.031 Uiso 1 1 calc R
C32 C -0.24035(13) -0.22850(14) 0.0598(6) 0.0216(10) Uani 1 1 d .
C33 C -0.22986(13) -0.15956(14) -0.0008(6) 0.0182(9) Uani 1 1 d .
C34 C -0.25143(14) -0.20169(14) -0.0247(6) 0.0199(9) Uani 1 1 d .
C35 C -0.27483(14) -0.21671(15) -0.1620(7) 0.0235(10) Uani 1 1 d .
H35 H -0.2912 -0.2445 -0.1733 0.028 Uiso 1 1 calc R
C36 C -0.27459(15) -0.19246(15) -0.2789(6) 0.0241(10) Uani 1 1 d .
H36 H -0.2905 -0.2035 -0.3692 0.029 Uiso 1 1 calc R
C37 C -0.25069(14) -0.15118(15) -0.2643(6) 0.0232(10) Uani 1 1 d .
H37 H -0.2489 -0.1343 -0.3474 0.028 Uiso 1 1 calc R
C38 C -0.22996(13) -0.13568(14) -0.1276(6) 0.0194(9) Uani 1 1 d .
C39 C -0.20895(14) -0.09398(14) -0.0946(6) 0.0223(10) Uani 1 1 d .
H39 H -0.2060 -0.0751 -0.1711 0.027 Uiso 1 1 calc R
C40 C -0.15692(15) -0.12677(15) 0.1371(7) 0.0238(10) Uani 1 1 d .
C41 C -0.18545(14) -0.10018(14) 0.3653(7) 0.0225(10) Uani 1 1 d .
C42 C -0.26736(14) -0.13653(15) 0.2930(7) 0.0234(10) Uani 1 1 d .
C43 C -0.31734(15) -0.21956(16) 0.2515(7) 0.0260(11) Uani 1 1 d .
C44 C -0.30440(14) -0.16631(14) 0.0411(7) 0.0221(10) Uani 1 1 d .
C45 C -0.17468(14) -0.04034(14) 0.0815(7) 0.0246(10) Uani 1 1 d .
H45 H -0.1734 -0.0261 -0.0174 0.029 Uiso 1 1 calc R
C46 C -0.20030(15) -0.03306(15) 0.1969(7) 0.0283(11) Uani 1 1 d .
H46A H -0.2269 -0.0437 0.1537 0.042 Uiso 1 1 calc R
H46B H -0.1886 -0.0046 0.2145 0.042 Uiso 1 1 calc R
H46C H -0.2018 -0.0462 0.2961 0.042 Uiso 1 1 calc R
C47 C -0.13267(14) -0.02513(14) 0.1357(7) 0.0243(10) Uani 1 1 d .
C48 C -0.10679(16) -0.02966(16) 0.0369(7) 0.0290(11) Uani 1 1 d .
H48 H -0.1162 -0.0440 -0.0580 0.035 Uiso 1 1 calc R
C49 C -0.06646(18) -0.01278(19) 0.0788(8) 0.0353(13) Uani 1 1 d .
H49 H -0.0488 -0.0159 0.0121 0.042 Uiso 1 1 calc R
C50 C -0.05275(17) 0.00816(16) 0.2158(9) 0.0343(14) Uani 1 1 d .
H50 H -0.0256 0.0198 0.2421 0.041 Uiso 1 1 calc R
C51 C -0.07823(17) 0.01236(16) 0.3152(8) 0.0324(12) Uani 1 1 d .
H51 H -0.0688 0.0265 0.4104 0.039 Uiso 1 1 calc R
C52 C -0.11842(16) -0.00457(16) 0.2740(7) 0.0292(12) Uani 1 1 d .
H52 H -0.1360 -0.0018 0.3425 0.035 Uiso 1 1 calc R
N1 N -0.08598(12) 0.11037(12) -0.2559(5) 0.0217(8) Uani 1 1 d .
N2 N -0.19427(12) -0.08346(12) 0.0440(5) 0.0205(8) Uani 1 1 d .
O1 O -0.13405(14) -0.00271(12) -0.2956(6) 0.0379(10) Uani 1 1 d .
O2 O -0.09385(12) 0.08577(12) -0.6755(5) 0.0300(8) Uani 1 1 d .
O3 O -0.11601(12) 0.15205(11) -0.5237(5) 0.0311(9) Uani 1 1 d .
O4 O -0.24829(15) 0.09941(16) -0.4596(7) 0.0486(13) Uani 1 1 d .
O5 O -0.15963(13) 0.16316(12) -0.1256(5) 0.0318(9) Uani 1 1 d .
O6 O -0.12944(12) -0.12862(14) 0.1057(6) 0.0382(10) Uani 1 1 d .
O7 O -0.17695(12) -0.08529(12) 0.4851(5) 0.0301(8) Uani 1 1 d .
O8 O -0.26923(11) -0.11389(11) 0.3737(5) 0.0291(8) Uani 1 1 d .
O9 O -0.34382(12) -0.24512(13) 0.3125(7) 0.0432(12) Uani 1 1 d .
O10 O -0.32354(11) -0.15923(13) -0.0417(5) 0.0329(9) Uani 1 1 d .
S1 S -0.19446(3) 0.04167(3) -0.47668(15) 0.0207(2) Uani 1 1 d .
S2 S -0.23112(3) -0.18416(4) 0.31999(15) 0.0217(2) Uani 1 1 d .
Fe1 Fe -0.133924(19) 0.070167(19) -0.36912(8) 0.01833(15) Uani 1 1 d .
Fe2 Fe -0.181083(19) 0.095584(19) -0.33054(8) 0.01820(15) Uani 1 1 d .
Fe3 Fe -0.201493(19) -0.12772(2) 0.18323(8) 0.01825(15) Uani 1 1 d .
Fe4 Fe -0.275261(18) -0.17676(2) 0.17123(8) 0.01857(16) Uani 1 1 d .

loop_
_atom_site_aniso_label
_atom_site_aniso_U_11
_atom_site_aniso_U_22
_atom_site_aniso_U_33
_atom_site_aniso_U_23
_atom_site_aniso_U_13
_atom_site_aniso_U_12
C1 0.019(2) 0.021(2) 0.027(3) 0.0031(19) 0.0013(19) 0.0094(17)
C2 0.024(2) 0.023(2) 0.030(3) -0.002(2) 0.003(2) 0.009(2)
C3 0.028(3) 0.018(2) 0.042(4) -0.004(2) 0.002(2) 0.007(2)
C4 0.026(2) 0.026(2) 0.038(4) 0.009(2) 0.010(2) 0.011(2)
C5 0.026(2) 0.023(2) 0.024(3) 0.0022(19) 0.002(2) 0.0129(19)
C6 0.019(2) 0.020(2) 0.026(3) 0.0020(19) -0.0004(18) 0.0121(18)
C7 0.024(2) 0.022(2) 0.019(3) 0.0009(18) -0.0002(19) 0.0143(19)
C8 0.024(2) 0.023(2) 0.020(3) 0.0042(18) 0.0023(18) 0.0141(19)
C9 0.027(2) 0.028(2) 0.022(3) 0.0033(19) 0.005(2) 0.017(2)
C10 0.035(3) 0.029(2) 0.018(3) 0.000(2) 0.002(2) 0.020(2)
C11 0.036(3) 0.027(2) 0.017(3) -0.0009(19) -0.005(2) 0.018(2)
C12 0.027(2) 0.024(2) 0.020(3) -0.0014(19) -0.0016(19) 0.015(2)
C13 0.022(2) 0.022(2) 0.028(3) -0.0015(19) -0.0038(19) 0.0114(19)
C14 0.026(2) 0.028(2) 0.023(3) 0.000(2) 0.000(2) 0.015(2)
C15 0.025(2) 0.023(2) 0.024(3) -0.0004(19) -0.003(2) 0.0140(19)
C16 0.025(2) 0.023(2) 0.023(3) -0.0007(19) -0.003(2) 0.0128(19)
C17 0.030(3) 0.024(2) 0.031(3) -0.006(2) -0.009(2) 0.015(2)
C18 0.020(2) 0.023(2) 0.027(3) 0.005(2) -0.0010(19) 0.0109(19)
C19 0.022(2) 0.022(2) 0.029(3) -0.002(2) 0.001(2) 0.0113(19)
C20 0.026(2) 0.026(3) 0.048(4) -0.011(2) -0.001(2) 0.008(2)
C21 0.020(2) 0.017(2) 0.031(3) 0.0003(19) -0.0030(19) 0.0073(17)
C22 0.034(3) 0.032(3) 0.029(3) 0.001(2) -0.002(2) 0.019(2)
C23 0.034(3) 0.031(3) 0.048(4) 0.006(3) -0.009(3) 0.018(2)
C24 0.024(2) 0.031(3) 0.058(4) -0.002(3) -0.004(3) 0.018(2)
C25 0.023(2) 0.027(3) 0.047(4) -0.001(2) 0.005(2) 0.009(2)
C26 0.027(2) 0.026(2) 0.033(3) 0.003(2) 0.003(2) 0.014(2)
C27 0.019(2) 0.021(2) 0.028(3) 0.0029(19) -0.0044(19) 0.0080(18)
C28 0.029(2) 0.025(2) 0.036(3) 0.001(2) -0.008(2) 0.013(2)
C29 0.031(3) 0.026(2) 0.049(4) 0.001(2) -0.011(3) 0.015(2)
C30 0.030(3) 0.022(2) 0.043(4) -0.002(2) -0.004(2) 0.015(2)
C31 0.020(2) 0.021(2) 0.032(3) -0.001(2) -0.003(2) 0.0066(18)
C32 0.016(2) 0.018(2) 0.028(3) 0.0049(19) 0.0007(19) 0.0065(17)
C33 0.0151(19) 0.022(2) 0.019(2) 0.0022(18) 0.0024(17) 0.0101(17)
C34 0.019(2) 0.022(2) 0.019(2) 0.0027(18) 0.0006(17) 0.0107(18)
C35 0.020(2) 0.023(2) 0.026(3) -0.003(2) -0.0019(19) 0.0101(18)
C36 0.023(2) 0.029(2) 0.018(3) -0.001(2) -0.0015(19) 0.012(2)
C37 0.022(2) 0.029(2) 0.020(3) 0.004(2) 0.0006(19) 0.0137(19)
C38 0.017(2) 0.021(2) 0.019(2) 0.0042(18) 0.0040(18) 0.0091(17)
C39 0.022(2) 0.023(2) 0.021(3) 0.0062(19) 0.0026(18) 0.0107(19)
C40 0.022(2) 0.024(2) 0.024(3) -0.0012(19) -0.0029(19) 0.0097(19)
C41 0.018(2) 0.024(2) 0.027(3) 0.003(2) 0.0003(19) 0.0110(18)
C42 0.018(2) 0.025(2) 0.023(3) 0.004(2) -0.0022(19) 0.0085(19)
C43 0.022(2) 0.028(2) 0.030(3) 0.002(2) 0.001(2) 0.014(2)
C44 0.020(2) 0.022(2) 0.024(3) 0.0022(19) 0.0042(19) 0.0096(19)
C45 0.026(2) 0.021(2) 0.026(3) -0.0010(19) -0.003(2) 0.0117(19)
C46 0.026(2) 0.026(2) 0.038(3) -0.002(2) -0.001(2) 0.017(2)
C47 0.023(2) 0.018(2) 0.028(3) 0.0034(19) 0.002(2) 0.0077(18)
C48 0.026(2) 0.031(3) 0.031(3) 0.003(2) 0.005(2) 0.014(2)
C49 0.033(3) 0.043(3) 0.036(4) 0.009(3) 0.010(2) 0.024(3)
C50 0.026(3) 0.024(2) 0.052(4) 0.005(2) -0.001(3) 0.011(2)
C51 0.029(3) 0.023(2) 0.041(4) -0.008(2) -0.006(2) 0.010(2)
C52 0.026(2) 0.026(2) 0.037(3) -0.005(2) 0.000(2) 0.014(2)
N1 0.0223(19) 0.0189(18) 0.025(2) 0.0008(16) -0.0008(16) 0.0112(16)
N2 0.0183(18) 0.0184(18) 0.024(2) 0.0012(16) 0.0002(16) 0.0086(15)
O1 0.051(3) 0.026(2) 0.040(3) 0.0060(18) 0.001(2) 0.0217(19)
O2 0.035(2) 0.040(2) 0.024(2) 0.0065(16) 0.0076(16) 0.0249(17)
O3 0.032(2) 0.0262(18) 0.039(3) 0.0103(17) 0.0098(17) 0.0169(16)
O4 0.048(3) 0.054(3) 0.058(3) -0.014(2) -0.025(2) 0.037(2)
O5 0.039(2) 0.0269(19) 0.032(2) -0.0082(17) -0.0081(18) 0.0184(17)
O6 0.031(2) 0.055(3) 0.038(3) 0.000(2) 0.0024(18) 0.028(2)
O7 0.0319(19) 0.0319(19) 0.025(2) -0.0066(16) -0.0049(16) 0.0146(16)
O8 0.0263(18) 0.0326(19) 0.030(2) -0.0065(16) 0.0015(16) 0.0160(16)
O9 0.026(2) 0.034(2) 0.061(3) 0.019(2) 0.013(2) 0.0087(17)
O10 0.0206(17) 0.044(2) 0.035(2) 0.0057(19) -0.0018(16) 0.0174(17)
S1 0.0223(5) 0.0196(5) 0.0178(6) -0.0014(4) -0.0014(4) 0.0086(4)
S2 0.0225(5) 0.0244(5) 0.0191(6) 0.0029(4) -0.0007(4) 0.0124(5)
Fe1 0.0198(3) 0.0183(3) 0.0175(4) -0.0004(3) 0.0007(3) 0.0100(3)
Fe2 0.0197(3) 0.0179(3) 0.0182(4) 0.0002(3) -0.0006(3) 0.0103(3)
Fe3 0.0169(3) 0.0195(3) 0.0183(4) 0.0004(3) -0.0014(2) 0.0091(2)
Fe4 0.0154(3) 0.0206(3) 0.0196(4) 0.0025(3) 0.0009(2) 0.0089(3)

loop_
_atom_type_symbol
_atom_type_description
_atom_type_scat_dispersion_real
_atom_type_scat_dispersion_imag
_atom_type_scat_source
C C 0.0033 0.0016 'International Tables Vol C Tables 4.2.6.8 and 6.1.1.4'
H H 0.0000 0.0000 'International Tables Vol C Tables 4.2.6.8 and 6.1.1.4'
N N 0.0061 0.0033 'International Tables Vol C Tables 4.2.6.8 and 6.1.1.4'
O O 0.0106 0.0060 'International Tables Vol C Tables 4.2.6.8 and 6.1.1.4'
S S 0.1246 0.1234 'International Tables Vol C Tables 4.2.6.8 and 6.1.1.4'
Fe Fe 0.3463 0.8444 'International Tables Vol C Tables 4.2.6.8 and 6.1.1.4'

loop_
_geom_angle_atom_site_label_1
_geom_angle_atom_site_label_2
_geom_angle_atom_site_label_3
_geom_angle
C6 C1 C2 121.7(5)
C6 C1 S1 119.2(4)
C2 C1 S1 119.1(4)
C3 C2 C1 119.5(5)
C3 C2 H2 120.3
C1 C2 H2 120.3
C4 C3 C2 119.8(5)
C4 C3 H3 120.1
C2 C3 H3 120.1
C3 C4 C5 120.9(5)
C3 C4 H4 119.6
C5 C4 H4 119.6
C4 C5 C6 121.7(5)
C4 C5 H5 119.1
C6 C5 H5 119.1
C1 C6 C5 116.4(5)
C1 C6 C8 122.1(4)
C5 C6 C8 121.4(5)
C8 C7 C12 117.4(5)
C8 C7 Fe1 130.6(4)
C12 C7 Fe1 111.9(4)
C8 C7 Fe2 82.4(3)
C12 C7 Fe2 114.5(3)
Fe1 C7 Fe2 75.07(18)
C9 C8 C7 117.5(5)
C9 C8 C6 118.9(4)
C7 C8 C6 121.7(4)
C9 C8 Fe2 115.9(3)
C7 C8 Fe2 61.5(3)
C6 C8 Fe2 104.5(3)
C10 C9 C8 123.0(5)
C10 C9 H9 118.5
C8 C9 H9 118.5
C9 C10 C11 119.4(5)
C9 C10 H10 120.3
C11 C10 H10 120.3
C12 C11 C10 120.2(5)
C12 C11 H11 119.9
C10 C11 H11 119.9
C11 C12 C13 124.1(5)
C11 C12 C7 122.1(5)
C13 C12 C7 113.5(5)
N1 C13 C12 116.9(5)
N1 C13 H13 121.5
C12 C13 H13 121.5
O1 C14 Fe1 175.4(5)
O2 C15 Fe1 178.8(4)
O3 C16 Fe2 162.9(4)
O3 C16 Fe1 124.4(4)
Fe2 C16 Fe1 72.06(17)
O4 C17 Fe2 175.6(6)
O5 C18 Fe2 179.1(5)
N1 C19 C21 111.4(4)
N1 C19 C20 115.2(4)
C21 C19 C20 110.1(4)
N1 C19 H19 106.5
C21 C19 H19 106.5
C20 C19 H19 106.5
C19 C20 H20A 109.5
C19 C20 H20B 109.5
H20A C20 H20B 109.5
C19 C20 H20C 109.5
H20A C20 H20C 109.5
H20B C20 H20C 109.5
C26 C21 C22 119.9(5)
C26 C21 C19 117.8(5)
C22 C21 C19 122.2(5)
C21 C22 C23 118.6(6)
C21 C22 H22 120.7
C23 C22 H22 120.7
C24 C23 C22 121.4(6)
C24 C23 H23 119.3
C22 C23 H23 119.3
C25 C24 C23 119.4(5)
C25 C24 H24 120.3
C23 C24 H24 120.3
C24 C25 C26 119.5(6)
C24 C25 H25 120.2
C26 C25 H25 120.2
C21 C26 C25 121.2(5)
C21 C26 H26 119.4
C25 C26 H26 119.4
C32 C27 C28 121.5(5)
C32 C27 S2 118.8(4)
C28 C27 S2 119.5(4)
C27 C28 C29 119.0(6)
C27 C28 H28 120.5
C29 C28 H28 120.5
C30 C29 C28 120.1(5)
C30 C29 H29 120.0
C28 C29 H29 120.0
C29 C30 C31 120.3(5)
C29 C30 H30 119.9
C31 C30 H30 119.9
C30 C31 C32 120.9(5)
C30 C31 H31 119.5
C32 C31 H31 119.5
C27 C32 C31 118.2(5)
C27 C32 C34 120.9(5)
C31 C32 C34 120.7(5)
C38 C33 C34 116.5(5)
C38 C33 Fe3 112.2(3)
C34 C33 Fe3 131.2(4)
C38 C33 Fe4 117.0(3)
C34 C33 Fe4 79.6(3)
Fe3 C33 Fe4 76.37(18)
C35 C34 C33 118.5(4)
C35 C34 C32 117.3(4)
C33 C34 C32 121.3(4)
C35 C34 Fe4 117.0(3)
C33 C34 Fe4 63.4(3)
C32 C34 Fe4 104.9(3)
C36 C35 C34 122.3(5)
C36 C35 H35 118.8
C34 C35 H35 118.8
C35 C36 C37 119.8(5)
C35 C36 H36 120.1
C37 C36 H36 120.1
C38 C37 C36 119.1(5)
C38 C37 H37 120.5
C36 C37 H37 120.5
C37 C38 C33 123.3(5)
C37 C38 C39 122.8(5)
C33 C38 C39 113.8(4)
N2 C39 C38 116.8(4)
N2 C39 H39 121.6
C38 C39 H39 121.6
O6 C40 Fe3 175.8(5)
O7 C41 Fe3 175.3(5)
O8 C42 Fe4 168.2(4)
O8 C42 Fe3 123.7(4)
Fe4 C42 Fe3 68.16(17)
O9 C43 Fe4 174.8(6)
O10 C44 Fe4 178.9(5)
N2 C45 C47 110.6(4)
N2 C45 C46 109.5(4)
C47 C45 C46 114.3(5)
N2 C45 H45 107.4
C47 C45 H45 107.4
C46 C45 H45 107.4
C45 C46 H46A 109.5
C45 C46 H46B 109.5
H46A C46 H46B 109.5
C45 C46 H46C 109.5
H46A C46 H46C 109.5
H46B C46 H46C 109.5
C52 C47 C48 119.1(5)
C52 C47 C45 122.3(5)
C48 C47 C45 118.5(5)
C47 C48 C49 119.7(6)
C47 C48 H48 120.2
C49 C48 H48 120.2
C50 C49 C48 120.3(5)
C50 C49 H49 119.9
C48 C49 H49 119.9
C49 C50 C51 120.4(5)
C49 C50 H50 119.8
C51 C50 H50 119.8
C50 C51 C52 119.4(6)
C50 C51 H51 120.3
C52 C51 H51 120.3
C47 C52 C51 121.2(5)
C47 C52 H52 119.4
C51 C52 H52 119.4
C13 N1 C19 122.3(4)
C13 N1 Fe1 116.0(3)
C19 N1 Fe1 121.8(3)
C39 N2 C45 116.8(4)
C39 N2 Fe3 115.0(3)
C45 N2 Fe3 128.1(3)
C1 S1 Fe1 108.06(18)
C1 S1 Fe2 102.02(19)
Fe1 S1 Fe2 67.56(4)
C27 S2 Fe3 108.60(18)
C27 S2 Fe4 101.36(17)
Fe3 S2 Fe4 68.53(4)
C14 Fe1 C15 96.4(2)
C14 Fe1 C7 93.0(2)
C15 Fe1 C7 170.4(2)
C14 Fe1 N1 100.5(2)
C15 Fe1 N1 94.7(2)
C7 Fe1 N1 81.7(2)
C14 Fe1 S1 98.35(17)
C15 Fe1 S1 93.11(16)
C7 Fe1 S1 87.36(15)
N1 Fe1 S1 158.66(12)
C14 Fe1 C16 174.3(2)
C15 Fe1 C16 80.7(2)
C7 Fe1 C16 90.11(19)
N1 Fe1 C16 84.61(17)
S1 Fe1 C16 77.08(13)
C14 Fe1 Fe2 137.27(17)
C15 Fe1 Fe2 117.16(16)
C7 Fe1 Fe2 55.52(14)
N1 Fe1 Fe2 102.16(12)
S1 Fe1 Fe2 56.75(4)
C16 Fe1 Fe2 42.51(13)
C17 Fe2 C16 108.4(3)
C17 Fe2 C18 92.1(2)
C16 Fe2 C18 90.0(2)
C17 Fe2 C7 146.9(2)
C16 Fe2 C7 104.4(2)
C18 Fe2 C7 92.1(2)
C17 Fe2 S1 92.72(18)
C16 Fe2 S1 90.32(17)
C18 Fe2 S1 174.77(17)
C7 Fe2 S1 82.75(14)
C17 Fe2 C8 110.8(2)
C16 Fe2 C8 140.2(2)
C18 Fe2 C8 95.0(2)
C7 Fe2 C8 36.09(17)
S1 Fe2 C8 81.43(13)
C17 Fe2 Fe1 146.47(19)
C16 Fe2 Fe1 65.43(16)
C18 Fe2 Fe1 119.94(16)
C7 Fe2 Fe1 49.41(14)
S1 Fe2 Fe1 55.69(4)
C8 Fe2 Fe1 78.12(12)
C40 Fe3 C41 97.7(2)
C40 Fe3 C33 94.1(2)
C41 Fe3 C33 168.0(2)
C40 Fe3 N2 97.9(2)
C41 Fe3 N2 98.1(2)
C33 Fe3 N2 82.03(19)
C40 Fe3 S2 98.97(17)
C41 Fe3 S2 89.44(16)
C33 Fe3 S2 86.87(15)
N2 Fe3 S2 160.41(12)
C40 Fe3 Fe4 137.76(17)
C41 Fe3 Fe4 113.95(15)
C33 Fe3 Fe4 54.81(13)
N2 Fe3 Fe4 104.13(12)
S2 Fe3 Fe4 56.39(4)
C40 Fe3 C42 169.9(2)
C41 Fe3 C42 78.10(19)
C33 Fe3 C42 89.89(18)
N2 Fe3 C42 91.83(16)
S2 Fe3 C42 71.97(12)
Fe4 Fe3 C42 40.50(12)
C42 Fe4 C44 90.7(2)
C42 Fe4 C43 105.8(3)
C44 Fe4 C43 93.5(2)
C42 Fe4 C33 112.0(2)
C44 Fe4 C33 91.3(2)
C43 Fe4 C33 141.8(2)
C42 Fe4 S2 88.68(17)
C44 Fe4 S2 172.59(17)
C43 Fe4 S2 93.83(18)
C33 Fe4 S2 82.11(13)
C42 Fe4 C34 148.6(2)
C44 Fe4 C34 94.6(2)
C43 Fe4 C34 104.8(2)
C33 Fe4 C34 37.02(17)
S2 Fe4 C34 82.18(13)
C42 Fe4 Fe3 71.34(16)
C44 Fe4 Fe3 117.81(16)
C43 Fe4 Fe3 148.38(18)
C33 Fe4 Fe3 48.81(14)
S2 Fe4 Fe3 55.08(4)
C34 Fe4 Fe3 78.85(12)

loop_
_geom_bond_atom_site_label_1
_geom_bond_atom_site_label_2
_geom_bond_distance
C1 C6 1.401(8)
C1 C2 1.403(7)
C1 S1 1.766(5)
C2 C3 1.390(8)
C2 H2 0.9500
C3 C4 1.369(9)
C3 H3 0.9500
C4 C5 1.377(8)
C4 H4 0.9500
C5 C6 1.413(7)
C5 H5 0.9500
C6 C8 1.474(7)
C7 C8 1.439(7)
C7 C12 1.441(7)
C7 Fe1 1.976(5)
C7 Fe2 2.146(5)
C8 C9 1.433(7)
C8 Fe2 2.421(5)
C9 C10 1.374(8)
C9 H9 0.9500
C10 C11 1.400(8)
C10 H10 0.9500
C11 C12 1.380(8)
C11 H11 0.9500
C12 C13 1.440(7)
C13 N1 1.277(7)
C13 H13 0.9500
C14 O1 1.146(7)
C14 Fe1 1.771(5)
C15 O2 1.141(7)
C15 Fe1 1.817(6)
C16 O3 1.154(7)
C16 Fe2 1.786(5)
C16 Fe1 2.404(5)
C17 O4 1.144(7)
C17 Fe2 1.779(5)
C18 O5 1.119(7)
C18 Fe2 1.803(6)
C19 N1 1.486(6)
C19 C21 1.511(7)
C19 C20 1.528(7)
C19 H19 1.0000
C20 H20A 0.9800
C20 H20B 0.9800
C20 H20C 0.9800
C21 C26 1.389(8)
C21 C22 1.391(8)
C22 C23 1.401(8)
C22 H22 0.9500
C23 C24 1.397(10)
C23 H23 0.9500
C24 C25 1.380(9)
C24 H24 0.9500
C25 C26 1.393(8)
C25 H25 0.9500
C26 H26 0.9500
C27 C32 1.395(8)
C27 C28 1.396(7)
C27 S2 1.772(5)
C28 C29 1.403(8)
C28 H28 0.9500
C29 C30 1.381(9)
C29 H29 0.9500
C30 C31 1.392(7)
C30 H30 0.9500
C31 C32 1.398(7)
C31 H31 0.9500
C32 C34 1.504(6)
C33 C38 1.433(7)
C33 C34 1.441(7)
C33 Fe3 1.970(5)
C33 Fe4 2.139(5)
C34 C35 1.423(7)
C34 Fe4 2.353(5)
C35 C36 1.375(8)
C35 H35 0.9500
C36 C37 1.409(7)
C36 H36 0.9500
C37 C38 1.379(7)
C37 H37 0.9500
C38 C39 1.439(7)
C39 N2 1.292(7)
C39 H39 0.9500
C40 O6 1.144(7)
C40 Fe3 1.769(5)
C41 O7 1.143(7)
C41 Fe3 1.819(6)
C42 O8 1.154(7)
C42 Fe4 1.780(6)
C42 Fe3 2.597(5)
C43 O9 1.144(7)
C43 Fe4 1.796(5)
C44 O10 1.160(7)
C44 Fe4 1.780(5)
C45 N2 1.496(6)
C45 C47 1.513(7)
C45 C46 1.531(7)
C45 H45 1.0000
C46 H46A 0.9800
C46 H46B 0.9800
C46 H46C 0.9800
C47 C52 1.382(8)
C47 C48 1.396(8)
C48 C49 1.418(8)
C48 H48 0.9500
C49 C50 1.376(10)
C49 H49 0.9500
C50 C51 1.381(9)
C50 H50 0.9500
C51 C52 1.411(8)
C51 H51 0.9500
C52 H52 0.9500
N1 Fe1 1.994(4)
N2 Fe3 2.001(4)
S1 Fe1 2.2474(13)
S1 Fe2 2.2754(13)
S2 Fe3 2.2414(14)
S2 Fe4 2.2765(13)
Fe1 Fe2 2.5149(9)
Fe3 Fe4 2.5438(9)

loop_
_geom_torsion_atom_site_label_1
_geom_torsion_atom_site_label_2
_geom_torsion_atom_site_label_3
_geom_torsion_atom_site_label_4
_geom_torsion
C6 C1 C2 C3 1.1(8)
S1 C1 C2 C3 -177.0(4)
C1 C2 C3 C4 0.8(8)
C2 C3 C4 C5 -1.4(9)
C3 C4 C5 C6 0.1(8)
C2 C1 C6 C5 -2.4(7)
S1 C1 C6 C5 175.8(4)
C2 C1 C6 C8 173.9(5)
S1 C1 C6 C8 -7.9(6)
C4 C5 C6 C1 1.7(7)
C4 C5 C6 C8 -174.6(5)
C12 C7 C8 C9 7.6(7)
Fe1 C7 C8 C9 -169.0(4)
Fe2 C7 C8 C9 -106.1(4)
C12 C7 C8 C6 -156.3(5)
Fe1 C7 C8 C6 27.1(7)
Fe2 C7 C8 C6 89.9(4)
C12 C7 C8 Fe2 113.7(4)
Fe1 C7 C8 Fe2 -62.9(4)
C1 C6 C8 C9 159.1(5)
C5 C6 C8 C9 -24.8(7)
C1 C6 C8 C7 -37.1(7)
C5 C6 C8 C7 139.0(5)
C1 C6 C8 Fe2 28.0(5)
C5 C6 C8 Fe2 -155.9(4)
C7 C8 C9 C10 -5.5(7)
C6 C8 C9 C10 158.9(5)
Fe2 C8 C9 C10 -75.2(6)
C8 C9 C10 C11 -0.2(8)
C9 C10 C11 C12 3.6(8)
C10 C11 C12 C13 171.7(5)
C10 C11 C12 C7 -1.0(8)
C8 C7 C12 C11 -4.7(7)
Fe1 C7 C12 C11 172.5(4)
Fe2 C7 C12 C11 89.5(5)
C8 C7 C12 C13 -178.1(4)
Fe1 C7 C12 C13 -0.9(5)
Fe2 C7 C12 C13 -83.9(5)
C11 C12 C13 N1 -171.7(5)
C7 C12 C13 N1 1.6(7)
N1 C19 C21 C26 145.4(5)
C20 C19 C21 C26 -85.5(6)
N1 C19 C21 C22 -38.5(7)
C20 C19 C21 C22 90.6(6)
C26 C21 C22 C23 1.0(8)
C19 C21 C22 C23 -175.0(5)
C21 C22 C23 C24 0.3(9)
C22 C23 C24 C25 -1.2(9)
C23 C24 C25 C26 0.9(9)
C22 C21 C26 C25 -1.4(8)
C19 C21 C26 C25 174.8(5)
C24 C25 C26 C21 0.4(9)
C32 C27 C28 C29 0.5(8)
S2 C27 C28 C29 176.3(4)
C27 C28 C29 C30 -1.0(9)
C28 C29 C30 C31 1.3(9)
C29 C30 C31 C32 -1.1(8)
C28 C27 C32 C31 -0.3(7)
S2 C27 C32 C31 -176.1(4)
C28 C27 C32 C34 -173.9(5)
S2 C27 C32 C34 10.3(6)
C30 C31 C32 C27 0.6(7)
C30 C31 C32 C34 174.2(5)
C38 C33 C34 C35 -7.3(6)
Fe3 C33 C34 C35 169.2(4)
Fe4 C33 C34 C35 107.8(4)
C38 C33 C34 C32 153.1(5)
Fe3 C33 C34 C32 -30.4(7)
Fe4 C33 C34 C32 -91.8(4)
C38 C33 C34 Fe4 -115.1(4)
Fe3 C33 C34 Fe4 61.4(4)
C27 C32 C34 C35 -162.6(5)
C31 C32 C34 C35 24.0(7)
C27 C32 C34 C33 36.8(7)
C31 C32 C34 C33 -136.6(5)
C27 C32 C34 Fe4 -30.8(5)
C31 C32 C34 Fe4 155.8(4)
C33 C34 C35 C36 6.3(7)
C32 C34 C35 C36 -154.8(5)
Fe4 C34 C35 C36 79.1(6)
C34 C35 C36 C37 -0.3(8)
C35 C36 C37 C38 -4.5(7)
C36 C37 C38 C33 3.1(7)
C36 C37 C38 C39 -171.8(5)
C34 C33 C38 C37 2.8(7)
Fe3 C33 C38 C37 -174.3(4)
Fe4 C33 C38 C37 -88.8(5)
C34 C33 C38 C39 178.2(4)
Fe3 C33 C38 C39 1.0(5)
Fe4 C33 C38 C39 86.6(4)
C37 C38 C39 N2 172.7(5)
C33 C38 C39 N2 -2.7(6)
N2 C45 C47 C52 -127.4(5)
C46 C45 C47 C52 -3.3(7)
N2 C45 C47 C48 57.2(6)
C46 C45 C47 C48 -178.7(5)
C52 C47 C48 C49 -0.8(8)
C45 C47 C48 C49 174.7(5)
C47 C48 C49 C50 -0.3(9)
C48 C49 C50 C51 1.2(9)
C49 C50 C51 C52 -0.9(9)
C48 C47 C52 C51 1.1(8)
C45 C47 C52 C51 -174.3(5)
C50 C51 C52 C47 -0.3(9)
C12 C13 N1 C19 176.5(4)
C12 C13 N1 Fe1 -1.5(6)
C21 C19 N1 C13 109.8(5)
C20 C19 N1 C13 -16.5(7)
C21 C19 N1 Fe1 -72.3(5)
C20 C19 N1 Fe1 161.3(4)
C38 C39 N2 C45 -176.2(4)
C38 C39 N2 Fe3 3.0(6)
C47 C45 N2 C39 -124.2(5)
C46 C45 N2 C39 108.9(5)
C47 C45 N2 Fe3 56.7(6)
C46 C45 N2 Fe3 -70.1(5)
C6 C1 S1 Fe1 51.8(4)
C2 C1 S1 Fe1 -130.0(4)
C6 C1 S1 Fe2 -18.3(4)
C2 C1 S1 Fe2 160.0(4)
C32 C27 S2 Fe3 -54.2(4)
C28 C27 S2 Fe3 129.9(4)
C32 C27 S2 Fe4 16.7(4)
C28 C27 S2 Fe4 -159.1(4)
C8 C7 Fe1 C14 -82.9(5)
C12 C7 Fe1 C14 100.3(4)
Fe2 C7 Fe1 C14 -148.9(2)
C8 C7 Fe1 N1 176.9(5)
C12 C7 Fe1 N1 0.1(3)
Fe2 C7 Fe1 N1 110.96(16)
C8 C7 Fe1 S1 15.3(4)
C12 C7 Fe1 S1 -161.5(3)
Fe2 C7 Fe1 S1 -50.64(10)
C8 C7 Fe1 C16 92.3(5)
C12 C7 Fe1 C16 -84.4(4)
Fe2 C7 Fe1 C16 26.42(16)
C8 C7 Fe1 Fe2 65.9(4)
C12 C7 Fe1 Fe2 -110.8(4)
C13 N1 Fe1 C14 -90.8(4)
C19 N1 Fe1 C14 91.2(4)
C13 N1 Fe1 C15 171.8(4)
C19 N1 Fe1 C15 -6.2(4)
C13 N1 Fe1 C7 0.8(4)
C19 N1 Fe1 C7 -177.2(4)
C13 N1 Fe1 S1 60.8(6)
C19 N1 Fe1 S1 -117.2(4)
C13 N1 Fe1 C16 91.6(4)
C19 N1 Fe1 C16 -86.3(4)
C13 N1 Fe1 Fe2 52.7(4)
C19 N1 Fe1 Fe2 -125.3(3)
C1 S1 Fe1 C14 46.5(3)
Fe2 S1 Fe1 C14 142.34(19)
C1 S1 Fe1 C15 143.4(2)
Fe2 S1 Fe1 C15 -120.74(16)
C1 S1 Fe1 C7 -46.2(2)
Fe2 S1 Fe1 C7 49.65(14)
C1 S1 Fe1 N1 -105.4(4)
Fe2 S1 Fe1 N1 -9.5(4)
C1 S1 Fe1 C16 -136.9(2)
Fe2 S1 Fe1 C16 -41.07(14)
C1 S1 Fe1 Fe2 -95.88(19)
O3 C16 Fe1 C15 -35.4(5)
Fe2 C16 Fe1 C15 149.8(2)
O3 C16 Fe1 C7 142.0(5)
Fe2 C16 Fe1 C7 -32.9(2)
O3 C16 Fe1 N1 60.3(5)
Fe2 C16 Fe1 N1 -114.6(2)
O3 C16 Fe1 S1 -130.8(5)
Fe2 C16 Fe1 S1 54.39(13)
O3 C16 Fe1 Fe2 174.8(6)
O3 C16 Fe2 C17 50.2(17)
Fe1 C16 Fe2 C17 -144.49(19)
O3 C16 Fe2 C18 -42.1(17)
Fe1 C16 Fe2 C18 123.28(18)
O3 C16 Fe2 C7 -134.3(17)
Fe1 C16 Fe2 C7 31.08(18)
O3 C16 Fe2 S1 143.1(17)
Fe1 C16 Fe2 S1 -51.51(9)
O3 C16 Fe2 C8 -139.9(16)
Fe1 C16 Fe2 C8 25.4(3)
O3 C16 Fe2 Fe1 -165.3(17)
C8 C7 Fe2 C17 -1.6(6)
C12 C7 Fe2 C17 -118.3(5)
Fe1 C7 Fe2 C17 134.1(4)
C8 C7 Fe2 C16 -173.9(3)
C12 C7 Fe2 C16 69.4(4)
Fe1 C7 Fe2 C16 -38.2(2)
C8 C7 Fe2 C18 95.6(3)
C12 C7 Fe2 C18 -21.1(4)
Fe1 C7 Fe2 C18 -128.8(2)
C8 C7 Fe2 S1 -85.4(3)
C12 C7 Fe2 S1 157.9(4)
Fe1 C7 Fe2 S1 50.26(11)
C12 C7 Fe2 C8 -116.7(5)
Fe1 C7 Fe2 C8 135.7(3)
C8 C7 Fe2 Fe1 -135.7(3)
C12 C7 Fe2 Fe1 107.6(4)
C1 S1 Fe2 C17 -87.3(3)
Fe1 S1 Fe2 C17 167.9(2)
C1 S1 Fe2 C16 164.3(2)
Fe1 S1 Fe2 C16 59.52(17)
C1 S1 Fe2 C7 59.8(2)
Fe1 S1 Fe2 C7 -44.99(14)
C1 S1 Fe2 C8 23.4(2)
Fe1 S1 Fe2 C8 -81.41(12)
C1 S1 Fe2 Fe1 104.77(18)
C9 C8 Fe2 C17 -72.3(4)
C7 C8 Fe2 C17 179.1(3)
C6 C8 Fe2 C17 60.6(4)
C9 C8 Fe2 C16 118.0(4)
C7 C8 Fe2 C16 9.3(5)
C6 C8 Fe2 C16 -109.2(4)
C9 C8 Fe2 C18 21.9(4)
C7 C8 Fe2 C18 -86.7(3)
C6 C8 Fe2 C18 154.8(3)
C9 C8 Fe2 C7 108.6(5)
C6 C8 Fe2 C7 -118.5(4)
C9 C8 Fe2 S1 -161.9(4)
C7 C8 Fe2 S1 89.4(3)
C6 C8 Fe2 S1 -29.1(3)
C9 C8 Fe2 Fe1 141.5(4)
C7 C8 Fe2 Fe1 32.8(3)
C6 C8 Fe2 Fe1 -85.6(3)
C14 Fe1 Fe2 C17 -85.2(4)
C15 Fe1 Fe2 C17 52.5(4)
C7 Fe1 Fe2 C17 -134.8(4)
N1 Fe1 Fe2 C17 154.3(4)
S1 Fe1 Fe2 C17 -22.2(3)
C16 Fe1 Fe2 C17 86.4(4)
C14 Fe1 Fe2 C16 -171.6(3)
C15 Fe1 Fe2 C16 -33.9(3)
C7 Fe1 Fe2 C16 138.8(3)
N1 Fe1 Fe2 C16 67.8(2)
S1 Fe1 Fe2 C16 -108.63(19)
C14 Fe1 Fe2 C18 113.6(3)
C15 Fe1 Fe2 C18 -108.7(3)
C7 Fe1 Fe2 C18 64.1(3)
N1 Fe1 Fe2 C18 -6.9(2)
S1 Fe1 Fe2 C18 176.6(2)
C16 Fe1 Fe2 C18 -74.8(3)
C14 Fe1 Fe2 C7 49.5(3)
C15 Fe1 Fe2 C7 -172.7(2)
N1 Fe1 Fe2 C7 -71.0(2)
S1 Fe1 Fe2 C7 112.55(18)
C16 Fe1 Fe2 C7 -138.8(3)
C14 Fe1 Fe2 S1 -63.0(3)
C15 Fe1 Fe2 S1 74.72(18)
C7 Fe1 Fe2 S1 -112.55(18)
N1 Fe1 Fe2 S1 176.48(14)
C16 Fe1 Fe2 S1 108.63(19)
C14 Fe1 Fe2 C8 24.7(3)
C15 Fe1 Fe2 C8 162.4(2)
C7 Fe1 Fe2 C8 -24.9(2)
N1 Fe1 Fe2 C8 -95.85(18)
S1 Fe1 Fe2 C8 87.67(14)
C16 Fe1 Fe2 C8 -163.7(2)
C38 C33 Fe3 C40 -97.1(4)
C34 C33 Fe3 C40 86.3(5)
Fe4 C33 Fe3 C40 149.01(19)
C38 C33 Fe3 C41 91.9(11)
C34 C33 Fe3 C41 -84.7(11)
Fe4 C33 Fe3 C41 -22.1(11)
C38 C33 Fe3 N2 0.3(3)
C34 C33 Fe3 N2 -176.3(5)
Fe4 C33 Fe3 N2 -113.59(16)
C38 C33 Fe3 S2 164.2(3)
C34 C33 Fe3 S2 -12.4(4)
Fe4 C33 Fe3 S2 50.23(10)
C38 C33 Fe3 Fe4 113.9(3)
C34 C33 Fe3 Fe4 -62.7(4)
C38 C33 Fe3 C42 92.2(3)
C34 C33 Fe3 C42 -84.4(4)
Fe4 C33 Fe3 C42 -21.72(15)
C39 N2 Fe3 C40 91.2(4)
C45 N2 Fe3 C40 -89.7(4)
C39 N2 Fe3 C41 -169.7(4)
C45 N2 Fe3 C41 9.4(4)
C39 N2 Fe3 C33 -1.9(4)
C45 N2 Fe3 C33 177.2(4)
C39 N2 Fe3 S2 -58.0(6)
C45 N2 Fe3 S2 121.1(4)
C39 N2 Fe3 Fe4 -52.4(4)
C45 N2 Fe3 Fe4 126.7(4)
C39 N2 Fe3 C42 -91.5(4)
C45 N2 Fe3 C42 87.6(4)
C27 S2 Fe3 C40 -47.4(3)
Fe4 S2 Fe3 C40 -142.66(18)
C27 S2 Fe3 C41 -145.2(2)
Fe4 S2 Fe3 C41 119.60(15)
C27 S2 Fe3 C33 46.3(2)
Fe4 S2 Fe3 C33 -48.96(13)
C27 S2 Fe3 N2 101.7(4)
Fe4 S2 Fe3 N2 6.4(4)
C27 S2 Fe3 Fe4 95.22(17)
C27 S2 Fe3 C42 137.2(2)
Fe4 S2 Fe3 C42 41.94(13)
O8 C42 Fe3 C40 94.7(12)
Fe4 C42 Fe3 C40 -85.8(12)
O8 C42 Fe3 C41 28.2(5)
Fe4 C42 Fe3 C41 -152.3(2)
O8 C42 Fe3 C33 -151.8(5)
Fe4 C42 Fe3 C33 27.8(2)
O8 C42 Fe3 N2 -69.7(5)
Fe4 C42 Fe3 N2 109.78(18)
O8 C42 Fe3 S2 121.5(5)
Fe4 C42 Fe3 S2 -58.98(13)
O8 C42 Fe3 Fe4 -179.5(6)
O8 C42 Fe4 C44 59(2)
Fe3 C42 Fe4 C44 -119.23(17)
O8 C42 Fe4 C43 -35(2)
Fe3 C42 Fe4 C43 146.98(19)
O8 C42 Fe4 C33 150(2)
Fe3 C42 Fe4 C33 -27.56(18)
O8 C42 Fe4 S2 -129(2)
Fe3 C42 Fe4 S2 53.38(7)
O8 C42 Fe4 C34 159(2)
Fe3 C42 Fe4 C34 -19.2(4)
C38 C33 Fe4 C42 -72.6(4)
C34 C33 Fe4 C42 172.8(3)
Fe3 C33 Fe4 C42 35.6(2)
C38 C33 Fe4 C44 18.7(4)
C34 C33 Fe4 C44 -95.9(3)
Fe3 C33 Fe4 C44 126.9(2)
C38 C33 Fe4 C43 115.9(4)
C34 C33 Fe4 C43 1.3(5)
Fe3 C33 Fe4 C43 -135.9(3)
C38 C33 Fe4 S2 -158.0(4)
C34 C33 Fe4 S2 87.5(3)
Fe3 C33 Fe4 S2 -49.71(11)
C38 C33 Fe4 C34 114.6(5)
Fe3 C33 Fe4 C34 -137.2(3)
C38 C33 Fe4 Fe3 -108.2(4)
C34 C33 Fe4 Fe3 137.2(3)
C27 S2 Fe4 C42 -173.7(2)
Fe3 S2 Fe4 C42 -68.03(17)
C27 S2 Fe4 C43 80.5(3)
Fe3 S2 Fe4 C43 -173.78(19)
C27 S2 Fe4 C33 -61.3(2)
Fe3 S2 Fe4 C33 44.44(14)
C27 S2 Fe4 C34 -23.9(2)
Fe3 S2 Fe4 C34 81.82(12)
C27 S2 Fe4 Fe3 -105.70(18)
C35 C34 Fe4 C42 -122.9(5)
C33 C34 Fe4 C42 -12.9(5)
C32 C34 Fe4 C42 105.1(4)
C35 C34 Fe4 C44 -24.0(4)
C33 C34 Fe4 C44 86.0(3)
C32 C34 Fe4 C44 -156.0(3)
C35 C34 Fe4 C43 70.8(4)
C33 C34 Fe4 C43 -179.2(3)
C32 C34 Fe4 C43 -61.2(4)
C35 C34 Fe4 C33 -110.1(5)
C32 C34 Fe4 C33 117.9(4)
C35 C34 Fe4 S2 162.7(4)
C33 C34 Fe4 S2 -87.2(3)
C32 C34 Fe4 S2 30.7(3)
C35 C34 Fe4 Fe3 -141.5(4)
C33 C34 Fe4 Fe3 -31.4(3)
C32 C34 Fe4 Fe3 86.5(3)
C40 Fe3 Fe4 C42 164.9(3)
C41 Fe3 Fe4 C42 29.8(2)
C33 Fe3 Fe4 C42 -145.3(2)
N2 Fe3 Fe4 C42 -75.9(2)
S2 Fe3 Fe4 C42 101.89(18)
C40 Fe3 Fe4 C44 -114.5(3)
C41 Fe3 Fe4 C44 110.4(3)
C33 Fe3 Fe4 C44 -64.7(3)
N2 Fe3 Fe4 C44 4.7(2)
S2 Fe3 Fe4 C44 -177.5(2)
C42 Fe3 Fe4 C44 80.6(3)
C40 Fe3 Fe4 C43 74.9(4)
C41 Fe3 Fe4 C43 -60.2(4)
C33 Fe3 Fe4 C43 124.7(4)
N2 Fe3 Fe4 C43 -165.9(4)
S2 Fe3 Fe4 C43 11.9(3)
C42 Fe3 Fe4 C43 -90.0(4)
C40 Fe3 Fe4 C33 -49.8(3)
C41 Fe3 Fe4 C33 175.1(2)
N2 Fe3 Fe4 C33 69.4(2)
S2 Fe3 Fe4 C33 -112.85(17)
C42 Fe3 Fe4 C33 145.3(2)
C40 Fe3 Fe4 S2 63.0(3)
C41 Fe3 Fe4 S2 -72.06(18)
C33 Fe3 Fe4 S2 112.85(17)
N2 Fe3 Fe4 S2 -177.78(14)
C42 Fe3 Fe4 S2 -101.89(18)
C40 Fe3 Fe4 C34 -25.2(3)
C41 Fe3 Fe4 C34 -160.3(2)
C33 Fe3 Fe4 C34 24.7(2)
N2 Fe3 Fe4 C34 94.02(18)
S2 Fe3 Fe4 C34 -88.20(13)
C42 Fe3 Fe4 C34 169.9(2)
